data_1514882
loop_
_publ_author_name
'Naumann, Stefan'
'Schmidt, Friedrich Georg'
'Frey, Wolfgang'
'Buchmeiser, Michael R.'

_publ_section_title
;
 Protected N-heterocyclic carbenes as latent pre-catalysts for the
 polymerization of \e-caprolactone
;
_journal_issue 15
_journal_name_full 'Polymer Chemistry'
_journal_page_first 4172
_journal_paper_doi 10.1039/c3py00548h
_journal_volume 4
_journal_year 2013
_chemical_formula_moiety 'C25 H34 Cl2 N2 O Zn, 0.5(c4 H8 O)'
_chemical_formula_sum 'C27 H38 Cl2 N2 O1.5 Zn'
_chemical_formula_weight 550.86
_chemical_name_systematic 5s-Mes-ZnCl2
_space_group_IT_number 15
_symmetry_cell_setting monoclinic
_symmetry_space_group_name_Hall '-C 2yc'
_symmetry_space_group_name_H-M 'C 1 2/c 1'
_atom_sites_solution_hydrogens geom
_atom_sites_solution_primary direct
_atom_sites_solution_secondary difmap
_audit_creation_method SHELXL-97
_cell_angle_alpha 90.00
_cell_angle_beta 96.899(7)
_cell_angle_gamma 90.00
_cell_formula_units_Z 8
_cell_length_a 29.535(4)
_cell_length_b 11.9480(14)
_cell_length_c 15.3350(17)
_cell_measurement_reflns_used 3377
_cell_measurement_temperature 100(2)
_cell_measurement_theta_max 26.43
_cell_measurement_theta_min 1.84
_cell_volume 5372.3(11)
_computing_cell_refinement 'Bruker APEXII Software Suite, 2008'
_computing_data_collection 'Bruker APEXII Software Suite, 2008'
_computing_data_reduction 'Bruker APEXII Software Suite, 2008'
_computing_molecular_graphics 'SHELXTL-plus, XP (Sheldrick, 1991)'
_computing_structure_refinement 'SHELXL-97 (Sheldrick, 1997)'
_computing_structure_solution 'SHELXS-97 (Sheldrick, 1990)'
_diffrn_ambient_temperature 100(2)
_diffrn_measured_fraction_theta_full 0.972
_diffrn_measured_fraction_theta_max 0.972
_diffrn_measurement_device_type 'Bruker Kappa APEXII Duo'
_diffrn_measurement_method 'Omega + Phi Scans'
_diffrn_radiation_monochromator Triumph
_diffrn_radiation_source 'fine-focus sealed tube'
_diffrn_radiation_type MoK\a
_diffrn_radiation_wavelength 0.71073
_diffrn_reflns_av_R_equivalents 0.0733
_diffrn_reflns_av_sigmaI/netI 0.1094
_diffrn_reflns_limit_h_max 25
_diffrn_reflns_limit_h_min -36
_diffrn_reflns_limit_k_max 13
_diffrn_reflns_limit_k_min -14
_diffrn_reflns_limit_l_max 19
_diffrn_reflns_limit_l_min -19
_diffrn_reflns_number 19082
_diffrn_reflns_theta_full 26.43
_diffrn_reflns_theta_max 26.43
_diffrn_reflns_theta_min 1.84
_diffrn_standards_decay_% 0
_diffrn_standards_interval_count 0
_diffrn_standards_number 0
_exptl_absorpt_coefficient_mu 1.137
_exptl_absorpt_correction_T_max 0.9859
_exptl_absorpt_correction_T_min 0.8765
_exptl_absorpt_correction_type numerical
_exptl_absorpt_process_details 'Blessing, 1995'
_exptl_crystal_colour colourless
_exptl_crystal_density_diffrn 1.362
_exptl_crystal_density_method 'not measured'
_exptl_crystal_description needle
_exptl_crystal_F_000 2320
_exptl_crystal_size_max 0.36
_exptl_crystal_size_mid 0.11
_exptl_crystal_size_min 0.06
_refine_diff_density_max 0.421
_refine_diff_density_min -0.385
_refine_diff_density_rms 0.096
_refine_ls_extinction_method none
_refine_ls_goodness_of_fit_ref 1.014
_refine_ls_hydrogen_treatment constr
_refine_ls_matrix_type full
_refine_ls_number_parameters 309
_refine_ls_number_reflns 5360
_refine_ls_number_restraints 0
_refine_ls_restrained_S_all 1.014
_refine_ls_R_factor_all 0.1076
_refine_ls_R_factor_gt 0.0481
_refine_ls_shift/su_max 0.000
_refine_ls_shift/su_mean 0.000
_refine_ls_structure_factor_coef Fsqd
_refine_ls_weighting_details 'calc w=1/[\s^2^(Fo^2^)+(0.0179P)^2^+0.0000P] where P=(Fo^2^+2Fc^2^)/3'
_refine_ls_weighting_scheme calc
_refine_ls_wR_factor_gt 0.0639
_refine_ls_wR_factor_ref 0.0710
_reflns_number_gt 3377
_reflns_number_total 5360
_reflns_threshold_expression >2sigma(I)
_cod_data_source_file c3py00548h.txt
_cod_data_source_block buch36
_cod_original_sg_symbol_H-M 'C 2/c'
_cod_original_formula_sum 'C27 H38 Cl2 N2 O1.50 Zn'
_cod_database_code 1514882

loop_
_symmetry_equiv_pos_as_xyz
'x, y, z'
'-x, y, -z+1/2'
'x+1/2, y+1/2, z'
'-x+1/2, y+1/2, -z+1/2'
'-x, -y, -z'
'x, -y, z-1/2'
'-x+1/2, -y+1/2, -z'
'x+1/2, -y+1/2, z-1/2'

loop_
_atom_site_label
_atom_site_type_symbol
_atom_site_fract_x
_atom_site_fract_y
_atom_site_fract_z
_atom_site_U_iso_or_equiv
_atom_site_adp_type
_atom_site_occupancy
_atom_site_symmetry_multiplicity
_atom_site_calc_flag
_atom_site_refinement_flags
Zn1 Zn 0.146023(13) 0.35232(3) 0.08751(2) 0.01384(10) Uani 1 1 d .
Cl1 Cl 0.20210(3) 0.44251(6) 0.02979(5) 0.0241(2) Uani 1 1 d .
Cl2 Cl 0.08871(3) 0.30504(6) -0.01484(4) 0.0211(2) Uani 1 1 d .
N1 N 0.12871(8) 0.3590(2) 0.28066(13) 0.0116(6) Uani 1 1 d .
C1 C 0.12689(10) 0.4112(2) 0.20244(17) 0.0117(7) Uani 1 1 d .
N2 N 0.11172(8) 0.51451(19) 0.21233(14) 0.0118(6) Uani 1 1 d .
C2 C 0.10978(11) 0.4275(2) 0.34819(17) 0.0163(8) Uani 1 1 d .
H2A H 0.1310 0.4310 0.4032 0.020 Uiso 1 1 calc R
H2B H 0.0800 0.3980 0.3613 0.020 Uiso 1 1 calc R
C3 C 0.10448(11) 0.5415(2) 0.30384(17) 0.0162(8) Uani 1 1 d .
H3A H 0.0737 0.5729 0.3068 0.019 Uiso 1 1 calc R
H3B H 0.1277 0.5951 0.3307 0.019 Uiso 1 1 calc R
C4 C 0.13466(10) 0.2401(2) 0.29208(17) 0.0113(7) Uani 1 1 d .
C5 C 0.10159(10) 0.1685(2) 0.25085(17) 0.0130(7) Uani 1 1 d .
C6 C 0.10953(11) 0.0540(3) 0.25910(17) 0.0169(8) Uani 1 1 d .
H6 H 0.0881 0.0038 0.2291 0.020 Uiso 1 1 calc R
C7 C 0.14735(11) 0.0105(2) 0.30913(18) 0.0161(8) Uani 1 1 d .
C8 C 0.17847(11) 0.0846(2) 0.35358(17) 0.0157(8) Uani 1 1 d .
H8 H 0.2041 0.0560 0.3900 0.019 Uiso 1 1 calc R
C9 C 0.17254(11) 0.2002(2) 0.34550(17) 0.0125(7) Uani 1 1 d .
C10 C 0.05814(11) 0.2102(2) 0.19972(18) 0.0196(8) Uani 1 1 d .
H10A H 0.0481 0.2782 0.2274 0.029 Uiso 1 1 calc R
H10B H 0.0345 0.1525 0.1992 0.029 Uiso 1 1 calc R
H10C H 0.0636 0.2269 0.1393 0.029 Uiso 1 1 calc R
C11 C 0.15446(12) -0.1145(2) 0.31626(18) 0.0233(9) Uani 1 1 d .
H11A H 0.1362 -0.1450 0.3599 0.035 Uiso 1 1 calc R
H11B H 0.1868 -0.1304 0.3344 0.035 Uiso 1 1 calc R
H11C H 0.1451 -0.1494 0.2591 0.035 Uiso 1 1 calc R
C12 C 0.20704(11) 0.2791(2) 0.39286(19) 0.0208(8) Uani 1 1 d .
H12A H 0.2165 0.3341 0.3512 0.031 Uiso 1 1 calc R
H12B H 0.2337 0.2365 0.4186 0.031 Uiso 1 1 calc R
H12C H 0.1934 0.3179 0.4395 0.031 Uiso 1 1 calc R
C13 C 0.10087(11) 0.5967(2) 0.14370(17) 0.0115(7) Uani 1 1 d .
C14 C 0.13335(11) 0.6752(2) 0.12639(18) 0.0129(7) Uani 1 1 d .
C15 C 0.11998(11) 0.7588(2) 0.06562(17) 0.0149(7) Uani 1 1 d .
H15 H 0.1419 0.8125 0.0524 0.018 Uiso 1 1 calc R
C16 C 0.07612(11) 0.7666(2) 0.02400(18) 0.0151(7) Uani 1 1 d .
C17 C 0.04472(11) 0.6855(2) 0.04200(17) 0.0140(7) Uani 1 1 d .
H17 H 0.0145 0.6889 0.0128 0.017 Uiso 1 1 calc R
C18 C 0.05644(11) 0.5995(2) 0.10158(17) 0.0120(7) Uani 1 1 d .
C19 C 0.18117(10) 0.6704(2) 0.17248(19) 0.0202(8) Uani 1 1 d .
H19A H 0.1802 0.6596 0.2356 0.030 Uiso 1 1 calc R
H19B H 0.1970 0.7406 0.1628 0.030 Uiso 1 1 calc R
H19C H 0.1975 0.6078 0.1492 0.030 Uiso 1 1 calc R
C20 C 0.06165(11) 0.8628(2) -0.03735(18) 0.0235(8) Uani 1 1 d .
H20A H 0.0473 0.9211 -0.0051 0.035 Uiso 1 1 calc R
H20B H 0.0398 0.8357 -0.0860 0.035 Uiso 1 1 calc R
H20C H 0.0885 0.8938 -0.0607 0.035 Uiso 1 1 calc R
C21 C 0.02194(10) 0.5125(2) 0.11908(18) 0.0174(8) Uani 1 1 d .
H21A H -0.0081 0.5342 0.0900 0.026 Uiso 1 1 calc R
H21B H 0.0208 0.5066 0.1825 0.026 Uiso 1 1 calc R
H21C H 0.0307 0.4401 0.0962 0.026 Uiso 1 1 calc R
O1 O 0.17904(7) 0.19896(15) 0.11543(12) 0.0142(5) Uani 1 1 d .
C22 C 0.22667(11) 0.1948(2) 0.1490(2) 0.0208(8) Uani 1 1 d .
H22A H 0.2323 0.2352 0.2056 0.025 Uiso 1 1 calc R
H22B H 0.2454 0.2293 0.1068 0.025 Uiso 1 1 calc R
C23 C 0.23817(11) 0.0717(2) 0.16137(18) 0.0175(8) Uani 1 1 d .
H23A H 0.2386 0.0495 0.2237 0.021 Uiso 1 1 calc R
H23B H 0.2683 0.0547 0.1422 0.021 Uiso 1 1 calc R
C24 C 0.19993(11) 0.0113(2) 0.10335(19) 0.0204(8) Uani 1 1 d .
H24A H 0.2126 -0.0379 0.0603 0.025 Uiso 1 1 calc R
H24B H 0.1813 -0.0345 0.1394 0.025 Uiso 1 1 calc R
C25 C 0.17196(13) 0.1042(2) 0.0576(2) 0.0278(9) Uani 1 1 d .
H25A H 0.1823 0.1210 0.0000 0.033 Uiso 1 1 calc R
H25B H 0.1393 0.0835 0.0483 0.033 Uiso 1 1 calc R
O1S O 0.0000 -0.0298(2) 0.2500 0.0298(9) Uani 1 2 d S
C1S C -0.01683(12) -0.0993(3) 0.1772(2) 0.0276(9) Uani 1 1 d .
H1S1 H 0.0043 -0.0982 0.1318 0.033 Uiso 1 1 calc R
H1S2 H -0.0472 -0.0732 0.1506 0.033 Uiso 1 1 calc R
C2S C -0.02004(11) -0.2159(2) 0.21438(18) 0.0180(8) Uani 1 1 d .
H2S1 H -0.0492 -0.2273 0.2389 0.022 Uiso 1 1 calc R
H2S2 H -0.0167 -0.2739 0.1695 0.022 Uiso 1 1 calc R

loop_
_atom_site_aniso_label
_atom_site_aniso_U_11
_atom_site_aniso_U_22
_atom_site_aniso_U_33
_atom_site_aniso_U_23
_atom_site_aniso_U_13
_atom_site_aniso_U_12
Zn1 0.0163(2) 0.0146(2) 0.01083(16) 0.00019(16) 0.00256(14) 0.00151(19)
Cl1 0.0285(6) 0.0203(5) 0.0259(4) 0.0016(4) 0.0135(4) -0.0022(4)
Cl2 0.0207(5) 0.0290(5) 0.0128(4) 0.0002(3) -0.0012(3) 0.0024(4)
N1 0.0149(15) 0.0099(15) 0.0104(12) -0.0010(11) 0.0027(11) 0.0019(13)
C1 0.0071(18) 0.0128(19) 0.0148(15) 0.0037(13) -0.0008(13) -0.0031(14)
N2 0.0164(16) 0.0123(15) 0.0071(12) 0.0005(11) 0.0031(11) 0.0036(13)
C2 0.021(2) 0.0169(19) 0.0122(15) 0.0006(14) 0.0063(14) 0.0082(16)
C3 0.021(2) 0.017(2) 0.0119(15) -0.0017(13) 0.0049(14) 0.0043(15)
C4 0.0146(19) 0.0104(19) 0.0099(14) 0.0017(13) 0.0057(14) 0.0038(15)
C5 0.0143(19) 0.015(2) 0.0108(14) 0.0035(13) 0.0052(13) 0.0005(15)
C6 0.022(2) 0.018(2) 0.0117(15) -0.0004(14) 0.0060(15) -0.0036(16)
C7 0.023(2) 0.016(2) 0.0114(15) 0.0007(14) 0.0106(15) -0.0008(16)
C8 0.017(2) 0.020(2) 0.0105(15) 0.0044(14) 0.0043(14) 0.0091(16)
C9 0.0138(19) 0.015(2) 0.0089(15) -0.0014(13) 0.0031(13) 0.0017(15)
C10 0.017(2) 0.021(2) 0.0207(17) 0.0045(14) -0.0010(15) -0.0053(16)
C11 0.037(2) 0.013(2) 0.0202(17) -0.0009(14) 0.0046(16) 0.0058(16)
C12 0.017(2) 0.025(2) 0.0187(16) -0.0008(14) -0.0019(15) 0.0051(16)
C13 0.018(2) 0.0089(18) 0.0080(14) 0.0010(12) 0.0026(14) 0.0034(15)
C14 0.0142(19) 0.0102(19) 0.0147(15) -0.0052(13) 0.0029(14) 0.0017(15)
C15 0.021(2) 0.0115(19) 0.0138(15) -0.0014(13) 0.0071(15) -0.0026(15)
C16 0.021(2) 0.0119(19) 0.0124(15) -0.0010(13) 0.0035(15) 0.0015(16)
C17 0.0135(19) 0.016(2) 0.0123(15) -0.0044(13) -0.0008(14) 0.0031(15)
C18 0.017(2) 0.0077(17) 0.0129(15) -0.0021(13) 0.0086(14) 0.0001(15)
C19 0.017(2) 0.018(2) 0.0258(17) -0.0025(14) 0.0041(15) 0.0025(16)
C20 0.027(2) 0.020(2) 0.0225(16) 0.0079(15) 0.0020(15) 0.0022(18)
C21 0.017(2) 0.0173(19) 0.0189(16) 0.0012(14) 0.0047(14) 0.0014(16)
O1 0.0119(13) 0.0127(12) 0.0177(11) -0.0030(9) 0.0009(9) 0.0008(10)
C22 0.012(2) 0.019(2) 0.0304(18) -0.0022(15) -0.0011(15) 0.0002(16)
C23 0.016(2) 0.020(2) 0.0174(16) -0.0012(14) 0.0045(14) 0.0033(16)
C24 0.023(2) 0.017(2) 0.0208(17) -0.0031(15) 0.0023(16) 0.0009(16)
C25 0.036(2) 0.020(2) 0.0252(17) -0.0112(15) -0.0093(17) 0.0016(17)
O1S 0.029(2) 0.0095(19) 0.051(2) 0.000 0.0053(18) 0.000
C1S 0.026(2) 0.033(2) 0.0260(19) 0.0079(16) 0.0102(17) 0.0061(18)
C2S 0.020(2) 0.0168(19) 0.0170(17) -0.0032(14) 0.0018(15) 0.0025(15)

loop_
_atom_type_symbol
_atom_type_description
_atom_type_scat_dispersion_real
_atom_type_scat_dispersion_imag
_atom_type_scat_source
C C 0.0033 0.0016 'International Tables Vol C Tables 4.2.6.8 and 6.1.1.4'
H H 0.0000 0.0000 'International Tables Vol C Tables 4.2.6.8 and 6.1.1.4'
N N 0.0061 0.0033 'International Tables Vol C Tables 4.2.6.8 and 6.1.1.4'
O O 0.0106 0.0060 'International Tables Vol C Tables 4.2.6.8 and 6.1.1.4'
Cl Cl 0.1484 0.1585 'International Tables Vol C Tables 4.2.6.8 and 6.1.1.4'
Zn Zn 0.2839 1.4301 'International Tables Vol C Tables 4.2.6.8 and 6.1.1.4'

loop_
_geom_angle_atom_site_label_1
_geom_angle_atom_site_label_2
_geom_angle_atom_site_label_3
_geom_angle
_geom_angle_site_symmetry_1
_geom_angle_site_symmetry_3
C1 Zn1 O1 107.18(9) . .
C1 Zn1 Cl2 115.36(9) . .
O1 Zn1 Cl2 102.52(6) . .
C1 Zn1 Cl1 117.99(8) . .
O1 Zn1 Cl1 98.80(6) . .
Cl2 Zn1 Cl1 112.10(3) . .
C1 N1 C4 123.8(2) . .
C1 N1 C2 112.9(2) . .
C4 N1 C2 120.7(2) . .
N2 C1 N1 107.8(2) . .
N2 C1 Zn1 123.47(19) . .
N1 C1 Zn1 128.6(2) . .
C1 N2 C13 126.6(2) . .
C1 N2 C3 113.6(2) . .
C13 N2 C3 119.8(2) . .
N1 C2 C3 102.1(2) . .
N1 C2 H2A 111.4 . .
C3 C2 H2A 111.4 . .
N1 C2 H2B 111.4 . .
C3 C2 H2B 111.4 . .
H2A C2 H2B 109.2 . .
N2 C3 C2 102.1(2) . .
N2 C3 H3A 111.3 . .
C2 C3 H3A 111.3 . .
N2 C3 H3B 111.3 . .
C2 C3 H3B 111.3 . .
H3A C3 H3B 109.2 . .
C9 C4 C5 121.9(3) . .
C9 C4 N1 119.2(3) . .
C5 C4 N1 118.9(3) . .
C6 C5 C4 117.5(3) . .
C6 C5 C10 119.8(3) . .
C4 C5 C10 122.7(3) . .
C7 C6 C5 122.5(3) . .
C7 C6 H6 118.7 . .
C5 C6 H6 118.7 . .
C6 C7 C8 118.4(3) . .
C6 C7 C11 120.6(3) . .
C8 C7 C11 121.0(3) . .
C7 C8 C9 121.1(3) . .
C7 C8 H8 119.4 . .
C9 C8 H8 119.4 . .
C4 C9 C8 118.4(3) . .
C4 C9 C12 121.3(3) . .
C8 C9 C12 120.3(3) . .
C5 C10 H10A 109.5 . .
C5 C10 H10B 109.5 . .
H10A C10 H10B 109.5 . .
C5 C10 H10C 109.5 . .
H10A C10 H10C 109.5 . .
H10B C10 H10C 109.5 . .
C7 C11 H11A 109.5 . .
C7 C11 H11B 109.5 . .
H11A C11 H11B 109.5 . .
C7 C11 H11C 109.5 . .
H11A C11 H11C 109.5 . .
H11B C11 H11C 109.5 . .
C9 C12 H12A 109.5 . .
C9 C12 H12B 109.5 . .
H12A C12 H12B 109.5 . .
C9 C12 H12C 109.5 . .
H12A C12 H12C 109.5 . .
H12B C12 H12C 109.5 . .
C14 C13 C18 121.9(3) . .
C14 C13 N2 120.0(3) . .
C18 C13 N2 117.9(3) . .
C13 C14 C15 117.8(3) . .
C13 C14 C19 121.0(3) . .
C15 C14 C19 121.2(3) . .
C16 C15 C14 122.3(3) . .
C16 C15 H15 118.8 . .
C14 C15 H15 118.8 . .
C15 C16 C17 118.3(3) . .
C15 C16 C20 121.2(3) . .
C17 C16 C20 120.4(3) . .
C18 C17 C16 121.7(3) . .
C18 C17 H17 119.2 . .
C16 C17 H17 119.2 . .
C17 C18 C13 118.0(3) . .
C17 C18 C21 120.5(3) . .
C13 C18 C21 121.5(3) . .
C14 C19 H19A 109.5 . .
C14 C19 H19B 109.5 . .
H19A C19 H19B 109.5 . .
C14 C19 H19C 109.5 . .
H19A C19 H19C 109.5 . .
H19B C19 H19C 109.5 . .
C16 C20 H20A 109.5 . .
C16 C20 H20B 109.5 . .
H20A C20 H20B 109.5 . .
C16 C20 H20C 109.5 . .
H20A C20 H20C 109.5 . .
H20B C20 H20C 109.5 . .
C18 C21 H21A 109.5 . .
C18 C21 H21B 109.5 . .
H21A C21 H21B 109.5 . .
C18 C21 H21C 109.5 . .
H21A C21 H21C 109.5 . .
H21B C21 H21C 109.5 . .
C25 O1 C22 104.9(2) . .
C25 O1 Zn1 122.21(17) . .
C22 O1 Zn1 120.92(16) . .
O1 C22 C23 105.8(2) . .
O1 C22 H22A 110.6 . .
C23 C22 H22A 110.6 . .
O1 C22 H22B 110.6 . .
C23 C22 H22B 110.6 . .
H22A C22 H22B 108.7 . .
C22 C23 C24 104.2(2) . .
C22 C23 H23A 110.9 . .
C24 C23 H23A 110.9 . .
C22 C23 H23B 110.9 . .
C24 C23 H23B 110.9 . .
H23A C23 H23B 108.9 . .
C25 C24 C23 104.3(2) . .
C25 C24 H24A 110.9 . .
C23 C24 H24A 110.9 . .
C25 C24 H24B 110.9 . .
C23 C24 H24B 110.9 . .
H24A C24 H24B 108.9 . .
O1 C25 C24 105.2(2) . .
O1 C25 H25A 110.7 . .
C24 C25 H25A 110.7 . .
O1 C25 H25B 110.7 . .
C24 C25 H25B 110.7 . .
H25A C25 H25B 108.8 . .
C1S O1S C1S 109.0(3) . 2
O1S C1S C2S 105.8(2) . .
O1S C1S H1S1 110.6 . .
C2S C1S H1S1 110.6 . .
O1S C1S H1S2 110.6 . .
C2S C1S H1S2 110.6 . .
H1S1 C1S H1S2 108.7 . .
C2S C2S C1S 101.1(2) 2 .
C2S C2S H2S1 111.5 2 .
C1S C2S H2S1 111.5 . .
C2S C2S H2S2 111.5 2 .
C1S C2S H2S2 111.5 . .
H2S1 C2S H2S2 109.4 . .

loop_
_geom_bond_atom_site_label_1
_geom_bond_atom_site_label_2
_geom_bond_distance
_geom_bond_site_symmetry_2
Zn1 C1 2.040(3) .
Zn1 O1 2.0955(19) .
Zn1 Cl2 2.2381(9) .
Zn1 Cl1 2.2451(9) .
N1 C1 1.347(3) .
N1 C4 1.440(4) .
N1 C2 1.481(3) .
C1 N2 1.328(3) .
N2 C13 1.447(3) .
N2 C3 1.480(3) .
C2 C3 1.522(4) .
C2 H2A 0.9900 .
C2 H2B 0.9900 .
C3 H3A 0.9900 .
C3 H3B 0.9900 .
C4 C9 1.389(4) .
C4 C5 1.392(4) .
C5 C6 1.391(4) .
C5 C10 1.506(4) .
C6 C7 1.378(4) .
C6 H6 0.9500 .
C7 C8 1.394(4) .
C7 C11 1.511(4) .
C8 C9 1.396(4) .
C8 H8 0.9500 .
C9 C12 1.509(4) .
C10 H10A 0.9800 .
C10 H10B 0.9800 .
C10 H10C 0.9800 .
C11 H11A 0.9800 .
C11 H11B 0.9800 .
C11 H11C 0.9800 .
C12 H12A 0.9800 .
C12 H12B 0.9800 .
C12 H12C 0.9800 .
C13 C14 1.390(4) .
C13 C18 1.392(4) .
C14 C15 1.391(4) .
C14 C19 1.503(4) .
C15 C16 1.377(4) .
C15 H15 0.9500 .
C16 C17 1.392(4) .
C16 C20 1.514(4) .
C17 C18 1.390(4) .
C17 H17 0.9500 .
C18 C21 1.502(4) .
C19 H19A 0.9800 .
C19 H19B 0.9800 .
C19 H19C 0.9800 .
C20 H20A 0.9800 .
C20 H20B 0.9800 .
C20 H20C 0.9800 .
C21 H21A 0.9800 .
C21 H21B 0.9800 .
C21 H21C 0.9800 .
O1 C25 1.437(3) .
O1 C22 1.440(3) .
C22 C23 1.517(4) .
C22 H22A 0.9900 .
C22 H22B 0.9900 .
C23 C24 1.532(4) .
C23 H23A 0.9900 .
C23 H23B 0.9900 .
C24 C25 1.506(4) .
C24 H24A 0.9900 .
C24 H24B 0.9900 .
C25 H25A 0.9900 .
C25 H25B 0.9900 .
O1S C1S 1.432(3) .
O1S C1S 1.432(3) 2
C1S C2S 1.512(4) .
C1S H1S1 0.9900 .
C1S H1S2 0.9900 .
C2S C2S 1.511(6) 2
C2S H2S1 0.9900 .
C2S H2S2 0.9900 .

loop_
_geom_torsion_atom_site_label_1
_geom_torsion_atom_site_label_2
_geom_torsion_atom_site_label_3
_geom_torsion_atom_site_label_4
_geom_torsion
_geom_torsion_site_symmetry_1
_geom_torsion_site_symmetry_4
C4 N1 C1 N2 167.0(2) . .
C2 N1 C1 N2 5.2(3) . .
C4 N1 C1 Zn1 -15.7(4) . .
C2 N1 C1 Zn1 -177.5(2) . .
O1 Zn1 C1 N2 168.7(2) . .
Cl2 Zn1 C1 N2 -77.9(2) . .
Cl1 Zn1 C1 N2 58.5(3) . .
O1 Zn1 C1 N1 -8.1(3) . .
Cl2 Zn1 C1 N1 105.3(3) . .
Cl1 Zn1 C1 N1 -118.4(2) . .
N1 C1 N2 C13 -174.4(3) . .
Zn1 C1 N2 C13 8.1(4) . .
N1 C1 N2 C3 3.4(3) . .
Zn1 C1 N2 C3 -174.0(2) . .
C1 N1 C2 C3 -11.0(3) . .
C4 N1 C2 C3 -173.4(2) . .
C1 N2 C3 C2 -10.0(3) . .
C13 N2 C3 C2 168.0(3) . .
N1 C2 C3 N2 11.6(3) . .
C1 N1 C4 C9 119.3(3) . .
C2 N1 C4 C9 -80.2(3) . .
C1 N1 C4 C5 -62.2(4) . .
C2 N1 C4 C5 98.2(3) . .
C9 C4 C5 C6 -5.1(4) . .
N1 C4 C5 C6 176.5(2) . .
C9 C4 C5 C10 174.1(3) . .
N1 C4 C5 C10 -4.3(4) . .
C4 C5 C6 C7 3.0(4) . .
C10 C5 C6 C7 -176.2(3) . .
C5 C6 C7 C8 0.6(4) . .
C5 C6 C7 C11 179.9(2) . .
C6 C7 C8 C9 -2.2(4) . .
C11 C7 C8 C9 178.5(3) . .
C5 C4 C9 C8 3.6(4) . .
N1 C4 C9 C8 -178.0(2) . .
C5 C4 C9 C12 -177.3(3) . .
N1 C4 C9 C12 1.1(4) . .
C7 C8 C9 C4 0.2(4) . .
C7 C8 C9 C12 -178.9(3) . .
C1 N2 C13 C14 -94.8(3) . .
C3 N2 C13 C14 87.5(3) . .
C1 N2 C13 C18 90.2(4) . .
C3 N2 C13 C18 -87.5(3) . .
C18 C13 C14 C15 0.7(4) . .
N2 C13 C14 C15 -174.1(2) . .
C18 C13 C14 C19 -179.8(3) . .
N2 C13 C14 C19 5.4(4) . .
C13 C14 C15 C16 0.9(4) . .
C19 C14 C15 C16 -178.5(3) . .
C14 C15 C16 C17 -1.9(4) . .
C14 C15 C16 C20 175.9(3) . .
C15 C16 C17 C18 1.3(4) . .
C20 C16 C17 C18 -176.6(3) . .
C16 C17 C18 C13 0.3(4) . .
C16 C17 C18 C21 -179.4(2) . .
C14 C13 C18 C17 -1.3(4) . .
N2 C13 C18 C17 173.6(2) . .
C14 C13 C18 C21 178.4(2) . .
N2 C13 C18 C21 -6.7(4) . .
C1 Zn1 O1 C25 139.2(2) . .
Cl2 Zn1 O1 C25 17.4(2) . .
Cl1 Zn1 O1 C25 -97.8(2) . .
C1 Zn1 O1 C22 -83.8(2) . .
Cl2 Zn1 O1 C22 154.33(18) . .
Cl1 Zn1 O1 C22 39.21(19) . .
C25 O1 C22 C23 -37.0(3) . .
Zn1 O1 C22 C23 179.70(16) . .
O1 C22 C23 C24 19.5(3) . .
C22 C23 C24 C25 4.2(3) . .
C22 O1 C25 C24 39.8(3) . .
Zn1 O1 C25 C24 -177.52(18) . .
C23 C24 C25 O1 -26.5(3) . .
C1S O1S C1S C2S 13.16(15) 2 .
O1S C1S C2S C2S -33.8(3) . 2
